data_4516852
loop_
_publ_author_name
'Melekhova, Anna A.'
'Smirnov, Andrey S.'
'Novikov, Alexander S.'
'Panikorovskii, Taras L.'
'Bokach, Nadezhda A.'
'Kukushkin, Vadim Yu'

_publ_section_title
;
 Copper(I)-Catalyzed 1,3-Dipolar Cycloaddition of Ketonitrones to
 Dialkylcyanamides: A Step toward Sustainable Generation of
 2,3-Dihydro-1,2,4-oxadiazoles.
;
_journal_issue 4
_journal_name_full 'ACS omega'
_journal_page_first 1380
_journal_page_last 1391
_journal_paper_doi 10.1021/acsomega.7b00130
_journal_volume 2
_journal_year 2017
_chemical_formula_moiety 'C28 H26 N3 O'
_chemical_formula_sum 'C28 H26 N3 O'
_chemical_formula_weight 420.52
_space_group_crystal_system orthorhombic
_space_group_IT_number 61
_space_group_name_Hall '-P 2ac 2ab'
_space_group_name_H-M_alt 'P b c a'
_atom_sites_solution_hydrogens geom
_atom_sites_solution_primary iterative
_atom_sites_solution_secondary difmap
_audit_creation_date 2016-02-26
_audit_creation_method
;
  Olex2 1.2-ac2
  (compiled 2012.03.27 svn.r2268, GUI svn.r4156)
;
_cell_angle_alpha 90.00
_cell_angle_beta 90.00
_cell_angle_gamma 90.00
_cell_formula_units_Z 8
_cell_length_a 20.8249(4)
_cell_length_b 8.55531(17)
_cell_length_c 24.3304(5)
_cell_measurement_reflns_used 9380
_cell_measurement_temperature 100(2)
_cell_measurement_theta_max 76.0740
_cell_measurement_theta_min 4.2290
_cell_volume 4334.79(15)
_computing_cell_refinement
;
CrysAlisPro, Agilent Technologies,
Version 1.171.37.35 (release 13-08-2014 CrysAlis171 .NET)
(compiled Aug 13 2014,18:06:01)
;
_computing_data_collection
;
CrysAlisPro, Agilent Technologies,
Version 1.171.37.35 (release 13-08-2014 CrysAlis171 .NET)
(compiled Aug 13 2014,18:06:01)
;
_computing_data_reduction
;
CrysAlisPro, Agilent Technologies,
Version 1.171.37.35 (release 13-08-2014 CrysAlis171 .NET)
(compiled Aug 13 2014,18:06:01)
;
_computing_molecular_graphics
;
O. V. Dolomanov, L. J. Bourhis, R. J. Gildea, J. A. K. Howard and H. Puschmann,
OLEX2: a complete structure solution, refinement and analysis program.
J. Appl. Cryst. (2009). 42, 339-341.
;
_computing_publication_material
;
O. V. Dolomanov, L. J. Bourhis, R. J. Gildea, J. A. K. Howard and H. Puschmann,
OLEX2: a complete structure solution, refinement and analysis program.
J. Appl. Cryst. (2009). 42, 339-341.
;
_computing_structure_refinement
;
SHELXL, G.M. Sheldrick, Acta Cryst.
(2008). A64, 112-122
;
_computing_structure_solution 'J. Appl. Cryst. (2007) 40, 786-790'
_diffrn_ambient_environment N~2~
_diffrn_ambient_temperature 100(2)
_diffrn_detector 'CCD plate'
_diffrn_detector_area_resol_mean 10.3829
_diffrn_detector_type Atlas
_diffrn_measured_fraction_theta_full 0.9719
_diffrn_measured_fraction_theta_max 0.9719
_diffrn_measurement_details
;
#__ type_ start__ end____ width___ exp.time_
  1 omega  -28.00   32.00   1.0000    1.9950
omega____ theta____ kappa____ phi______ frames
    -      -41.4354   38.0000 -120.0000 60

#__ type_ start__ end____ width___ exp.time_
  2 omega    2.00   27.00   1.0000    1.9950
omega____ theta____ kappa____ phi______ frames
    -       41.4354  -99.0000 -180.0000 25

#__ type_ start__ end____ width___ exp.time_
  3 omega   83.00  109.00   1.0000    4.0000
omega____ theta____ kappa____ phi______ frames
    -      112.0000  -95.0000  -60.0000 26

#__ type_ start__ end____ width___ exp.time_
  4 omega   93.00  121.00   1.0000    4.0000
omega____ theta____ kappa____ phi______ frames
    -      112.0000 -125.0000  -60.0000 28

#__ type_ start__ end____ width___ exp.time_
  5 omega   66.00   92.00   1.0000    4.0000
omega____ theta____ kappa____ phi______ frames
    -      112.0000  -45.0000 -150.0000 26

#__ type_ start__ end____ width___ exp.time_
  6 omega   55.00   90.00   1.0000    4.0000
omega____ theta____ kappa____ phi______ frames
    -      112.0000  -30.0000 -180.0000 35

#__ type_ start__ end____ width___ exp.time_
  7 omega   36.00   90.00   1.0000    4.0000
omega____ theta____ kappa____ phi______ frames
    -      112.0000  -30.0000 -120.0000 54

#__ type_ start__ end____ width___ exp.time_
  8 omega   36.00   93.00   1.0000    4.0000
omega____ theta____ kappa____ phi______ frames
    -      112.0000  -95.0000 -120.0000 57

#__ type_ start__ end____ width___ exp.time_
  9 omega   41.00   86.00   1.0000    4.0000
omega____ theta____ kappa____ phi______ frames
    -      112.0000 -125.0000  -60.0000 45

#__ type_ start__ end____ width___ exp.time_
 10 omega   53.00   84.00   1.0000    4.0000
omega____ theta____ kappa____ phi______ frames
    -      112.0000  -95.0000   30.0000 31

#__ type_ start__ end____ width___ exp.time_
 11 omega   45.00  109.00   1.0000    4.0000
omega____ theta____ kappa____ phi______ frames
    -      112.0000  -95.0000   60.0000 64

#__ type_ start__ end____ width___ exp.time_
 12 omega   41.00   84.00   1.0000    4.0000
omega____ theta____ kappa____ phi______ frames
    -      112.0000  -30.0000   30.0000 43

#__ type_ start__ end____ width___ exp.time_
 13 omega   37.00   78.00   1.0000    4.0000
omega____ theta____ kappa____ phi______ frames
    -      112.0000  -30.0000  120.0000 41

#__ type_ start__ end____ width___ exp.time_
 14 omega   87.00  122.00   1.0000    4.0000
omega____ theta____ kappa____ phi______ frames
    -      112.0000   30.0000  150.0000 35

#__ type_ start__ end____ width___ exp.time_
 15 omega  140.00  168.00   1.0000    4.0000
omega____ theta____ kappa____ phi______ frames
    -      112.0000   30.0000  150.0000 28

#__ type_ start__ end____ width___ exp.time_
 16 omega   99.00  125.00   1.0000    4.0000
omega____ theta____ kappa____ phi______ frames
    -      112.0000  117.0000  -37.0000 26

#__ type_ start__ end____ width___ exp.time_
 17 omega  148.00  176.00   1.0000    4.0000
omega____ theta____ kappa____ phi______ frames
    -      112.0000  117.0000  -37.0000 28

#__ type_ start__ end____ width___ exp.time_
 18 omega   97.00  130.00   1.0000    1.9950
omega____ theta____ kappa____ phi______ frames
    -       41.4354  178.0000  -30.0000 33

#__ type_ start__ end____ width___ exp.time_
 19 omega   94.00  137.00   1.0000    4.0000
omega____ theta____ kappa____ phi______ frames
    -      112.0000  125.0000  -90.0000 43

#__ type_ start__ end____ width___ exp.time_
 20 omega   36.00   76.00   1.0000    4.0000
omega____ theta____ kappa____ phi______ frames
    -      112.0000  -30.0000  -60.0000 40

#__ type_ start__ end____ width___ exp.time_
 21 omega  -67.00  -38.00   1.0000    1.9950
omega____ theta____ kappa____ phi______ frames
    -      -41.4354  178.0000    0.0000 29

#__ type_ start__ end____ width___ exp.time_
 22 omega -116.00  -90.00   1.0000    1.9950
omega____ theta____ kappa____ phi______ frames
    -      -41.4354  178.0000    0.0000 26
;
_diffrn_measurement_device 'four-circle diffractometer'
_diffrn_measurement_device_type 'SuperNova, Dual, Cu at zero, Atlas'
_diffrn_measurement_method '\w scans'
_diffrn_orient_matrix_UB_11 -0.0496432000
_diffrn_orient_matrix_UB_12 -0.1306809000
_diffrn_orient_matrix_UB_13 0.0097143000
_diffrn_orient_matrix_UB_21 -0.0159465000
_diffrn_orient_matrix_UB_22 -0.0010501000
_diffrn_orient_matrix_UB_23 -0.0618299000
_diffrn_orient_matrix_UB_31 0.0524561000
_diffrn_orient_matrix_UB_32 -0.1239235000
_diffrn_orient_matrix_UB_33 -0.0096068000
_diffrn_radiation_monochromator mirror
_diffrn_radiation_probe x-ray
_diffrn_radiation_type 'Cu K\a'
_diffrn_radiation_wavelength 1.54184
_diffrn_reflns_av_R_equivalents 0.0309
_diffrn_reflns_av_unetI/netI 0.0209
_diffrn_reflns_limit_h_max 25
_diffrn_reflns_limit_h_min -19
_diffrn_reflns_limit_k_max 9
_diffrn_reflns_limit_k_min -10
_diffrn_reflns_limit_l_max 29
_diffrn_reflns_limit_l_min -29
_diffrn_reflns_number 19862
_diffrn_reflns_theta_full 69.99
_diffrn_reflns_theta_max 69.99
_diffrn_reflns_theta_min 4.21
_diffrn_source 'sealed X-ray tube'
_diffrn_source_type 'SuperNova (Cu) X-ray Source'
_exptl_absorpt_coefficient_mu 0.620
_exptl_absorpt_correction_T_max 1.00000
_exptl_absorpt_correction_T_min 0.83006
_exptl_absorpt_correction_type multi-scan
_exptl_absorpt_process_details
;
CrysAlisPro, Agilent Technologies,
Version 1.171.37.35 (release 13-08-2014 CrysAlis171 .NET)
(compiled Aug 13 2014,18:06:01)
Empirical absorption correction using spherical harmonics,
 implemented in SCALE3 ABSPACK scaling algorithm.
;
_exptl_crystal_colour colorless
_exptl_crystal_density_diffrn 1.289
_exptl_crystal_density_method 'not measured'
_exptl_crystal_description prism
_exptl_crystal_F_000 1784
_exptl_crystal_size_max 0.15
_exptl_crystal_size_mid 0.12
_exptl_crystal_size_min 0.06
_refine_diff_density_max 0.259
_refine_diff_density_min -0.719
_refine_diff_density_rms 0.045
_refine_ls_extinction_method none
_refine_ls_goodness_of_fit_ref 1.099
_refine_ls_hydrogen_treatment mixed
_refine_ls_matrix_type full
_refine_ls_number_parameters 290
_refine_ls_number_reflns 4026
_refine_ls_number_restraints 0
_refine_ls_restrained_S_all 1.099
_refine_ls_R_factor_all 0.0452
_refine_ls_R_factor_gt 0.0388
_refine_ls_shift/su_max 0.001
_refine_ls_shift/su_mean 0.000
_refine_ls_structure_factor_coef Fsqd
_refine_ls_weighting_details 'calc w=1/[\s^2^(Fo^2^)+(0.1000P)^2^+0.0000P] where P=(Fo^2^+2Fc^2^)/3'
_refine_ls_weighting_scheme calc
_refine_ls_wR_factor_gt 0.1250
_refine_ls_wR_factor_ref 0.1339
_reflns_number_gt 3517
_reflns_number_total 4026
_reflns_threshold_expression >2sigma(I)
_cod_data_source_file ao7b00130_si_004.cif
_cod_data_source_block sas-761
_cod_original_cell_volume 4334.79(14)
_cod_database_code 4516852
_chemical_oxdiff_formula 'C18 H36 N2'
_reflns_odcompleteness_completeness 97.19
_reflns_odcompleteness_iscentric 1
_reflns_odcompleteness_theta 73.59

loop_
_space_group_symop_id
_space_group_symop_operation_xyz
1 'x, y, z'
2 '-x+1/2, -y, z+1/2'
3 'x+1/2, -y+1/2, -z'
4 '-x, y+1/2, -z+1/2'
5 '-x, -y, -z'
6 'x-1/2, y, -z-1/2'
7 '-x-1/2, y-1/2, z'
8 'x, -y-1/2, z-1/2'

loop_
_atom_site_label
_atom_site_type_symbol
_atom_site_fract_x
_atom_site_fract_y
_atom_site_fract_z
_atom_site_U_iso_or_equiv
_atom_site_adp_type
_atom_site_occupancy
_atom_site_symmetry_multiplicity
_atom_site_calc_flag
_atom_site_refinement_flags
O1 O 0.36091(4) 0.85403(10) 0.32457(4) 0.0176(2) Uani 1 1 d .
N2 N 0.40364(5) 0.73323(12) 0.34660(4) 0.0157(2) Uani 1 1 d .
H2 H 0.3853 0.6367 0.3458 0.019 Uiso 1 1 calc R
N1 N 0.40731(5) 0.96393(12) 0.39984(4) 0.0170(2) Uani 1 1 d .
N3 N 0.35096(5) 1.11965(13) 0.33509(5) 0.0213(3) Uani 1 1 d .
C2 C 0.37555(5) 0.98485(15) 0.35536(5) 0.0172(3) Uani 1 1 d .
C5 C 0.33271(6) 1.13529(15) 0.27844(6) 0.0206(3) Uani 1 1 d .
C7 C 0.47637(6) 0.73811(15) 0.42793(5) 0.0167(3) Uani 1 1 d .
C1 C 0.41271(5) 0.79247(14) 0.40408(5) 0.0157(3) Uani 1 1 d .
C6 C 0.35783(6) 0.73258(14) 0.44083(5) 0.0162(3) Uani 1 1 d .
C13 C 0.35687(6) 0.78025(15) 0.49576(5) 0.0182(3) Uani 1 1 d .
H13 H 0.3889 0.8463 0.5088 0.022 Uiso 1 1 calc R
C28 C 0.44640(6) 0.69253(15) 0.25345(5) 0.0174(3) Uani 1 1 d .
C18 C 0.51803(6) 0.84261(16) 0.45294(5) 0.0195(3) Uani 1 1 d .
H18 H 0.5076 0.9482 0.4546 0.023 Uiso 1 1 calc R
C22 C 0.49222(6) 0.57971(16) 0.42640(5) 0.0199(3) Uani 1 1 d .
H22 H 0.4636 0.5084 0.4111 0.024 Uiso 1 1 calc R
C21 C 0.55034(6) 0.52773(16) 0.44751(5) 0.0223(3) Uani 1 1 d .
H21 H 0.5613 0.4226 0.4450 0.027 Uiso 1 1 calc R
C17 C 0.30936(6) 0.63452(15) 0.42178(5) 0.0191(3) Uani 1 1 d .
H17 H 0.3092 0.6025 0.3853 0.023 Uiso 1 1 calc R
C26 C 0.47165(7) 0.70276(18) 0.15662(6) 0.0266(3) Uani 1 1 d .
H26 H 0.4970 0.7406 0.1281 0.032 Uiso 1 1 calc R
C12 C 0.37170(6) 1.07668(16) 0.23688(5) 0.0211(3) Uani 1 1 d .
H12 H 0.4101 1.0272 0.2457 0.025 Uiso 1 1 calc R
C4 C 0.35270(7) 1.25997(16) 0.36936(6) 0.0246(3) Uani 1 1 d .
H4A H 0.3722 1.2356 0.4041 0.037 Uiso 1 1 calc R
H4B H 0.3097 1.2969 0.3753 0.037 Uiso 1 1 calc R
H4C H 0.3773 1.3396 0.3512 0.037 Uiso 1 1 calc R
C23 C 0.39747(6) 0.58686(16) 0.24186(6) 0.0222(3) Uani 1 1 d .
H23 H 0.3726 0.5467 0.2703 0.027 Uiso 1 1 calc R
C19 C 0.57559(6) 0.78957(16) 0.47571(6) 0.0231(3) Uani 1 1 d .
H19 H 0.6029 0.8597 0.4932 0.028 Uiso 1 1 calc R
C24 C 0.38552(7) 0.54099(18) 0.18809(6) 0.0280(3) Uani 1 1 d .
H24 H 0.3526 0.4706 0.1807 0.034 Uiso 1 1 calc R
C15 C 0.26056(6) 0.63215(16) 0.51189(6) 0.0241(3) Uani 1 1 d .
H15 H 0.2282 0.5988 0.5355 0.029 Uiso 1 1 calc R
C3 C 0.46132(6) 0.74258(15) 0.31161(5) 0.0185(3) Uani 1 1 d .
H3A H 0.4946 0.6758 0.3266 0.022 Uiso 1 1 calc R
H3B H 0.4773 0.8491 0.3114 0.022 Uiso 1 1 calc R
C16 C 0.26089(6) 0.58400(16) 0.45750(6) 0.0237(3) Uani 1 1 d .
H16 H 0.2288 0.5178 0.4447 0.028 Uiso 1 1 calc R
C14 C 0.30885(6) 0.73063(16) 0.53120(6) 0.0219(3) Uani 1 1 d .
H14 H 0.3089 0.7629 0.5677 0.026 Uiso 1 1 calc R
C27 C 0.48347(6) 0.75034(16) 0.21028(5) 0.0214(3) Uani 1 1 d .
H27 H 0.5163 0.8212 0.2174 0.026 Uiso 1 1 calc R
C25 C 0.42223(7) 0.59910(19) 0.14540(6) 0.0274(3) Uani 1 1 d .
H25 H 0.4138 0.5689 0.1094 0.033 Uiso 1 1 calc R
C20 C 0.59225(6) 0.63317(17) 0.47240(5) 0.0227(3) Uani 1 1 d .
H20 H 0.6312 0.5987 0.4867 0.027 Uiso 1 1 calc R
C11 C 0.35336(7) 1.09189(18) 0.18214(6) 0.0282(3) Uani 1 1 d .
H11 H 0.3789 1.0500 0.1545 0.034 Uiso 1 1 calc R
C8 C 0.27656(7) 1.21423(18) 0.26514(7) 0.0299(3) Uani 1 1 d .
H8 H 0.2508 1.2555 0.2928 0.036 Uiso 1 1 calc R
C10 C 0.29692(8) 1.1697(2) 0.16889(7) 0.0348(4) Uani 1 1 d .
H10 H 0.2846 1.1802 0.1323 0.042 Uiso 1 1 calc R
C9 C 0.25908(7) 1.2313(2) 0.21018(8) 0.0365(4) Uani 1 1 d .
H9 H 0.2216 1.2846 0.2012 0.044 Uiso 1 1 calc R

loop_
_atom_site_aniso_label
_atom_site_aniso_U_11
_atom_site_aniso_U_22
_atom_site_aniso_U_33
_atom_site_aniso_U_23
_atom_site_aniso_U_13
_atom_site_aniso_U_12
O1 0.0169(4) 0.0178(5) 0.0179(4) 0.0005(3) -0.0022(3) 0.0027(3)
N2 0.0146(5) 0.0166(5) 0.0159(5) 0.0006(4) -0.0018(4) 0.0029(4)
N1 0.0166(5) 0.0165(5) 0.0178(5) 0.0005(4) 0.0021(4) 0.0002(4)
N3 0.0273(5) 0.0184(6) 0.0182(5) 0.0007(4) 0.0025(4) 0.0059(4)
C2 0.0157(5) 0.0179(6) 0.0179(6) -0.0002(5) 0.0037(4) 0.0008(4)
C5 0.0189(6) 0.0207(6) 0.0222(6) 0.0057(5) -0.0007(5) -0.0010(4)
C7 0.0152(6) 0.0216(6) 0.0133(5) 0.0010(4) 0.0014(4) 0.0008(4)
C1 0.0161(6) 0.0161(6) 0.0148(6) -0.0003(4) -0.0010(4) 0.0000(4)
C6 0.0153(5) 0.0155(6) 0.0180(6) 0.0025(4) 0.0002(4) 0.0039(4)
C13 0.0170(5) 0.0184(6) 0.0194(6) 0.0005(5) 0.0003(4) 0.0012(4)
C28 0.0162(6) 0.0183(6) 0.0178(6) 0.0002(5) -0.0004(4) 0.0051(4)
C18 0.0187(6) 0.0211(6) 0.0188(6) -0.0001(5) -0.0001(4) -0.0004(5)
C22 0.0189(6) 0.0222(7) 0.0187(6) -0.0009(5) -0.0027(4) -0.0003(5)
C21 0.0226(6) 0.0234(7) 0.0208(6) 0.0018(5) -0.0014(5) 0.0046(5)
C17 0.0177(6) 0.0201(6) 0.0196(6) 0.0015(5) -0.0014(5) 0.0001(4)
C26 0.0274(7) 0.0341(8) 0.0184(6) 0.0032(5) 0.0044(5) 0.0068(6)
C12 0.0198(6) 0.0222(7) 0.0211(6) 0.0032(5) -0.0010(5) -0.0008(5)
C4 0.0298(7) 0.0178(6) 0.0262(7) -0.0001(5) 0.0049(5) 0.0035(5)
C23 0.0219(6) 0.0239(7) 0.0210(6) -0.0014(5) 0.0028(5) -0.0014(5)
C19 0.0186(6) 0.0290(7) 0.0217(6) -0.0004(5) -0.0033(5) -0.0042(5)
C24 0.0250(6) 0.0303(7) 0.0288(7) -0.0091(6) -0.0018(5) -0.0011(5)
C15 0.0171(6) 0.0296(7) 0.0257(7) 0.0071(5) 0.0052(5) 0.0012(5)
C3 0.0156(5) 0.0222(6) 0.0176(6) -0.0012(5) 0.0001(4) 0.0014(4)
C16 0.0171(6) 0.0254(7) 0.0285(7) 0.0044(5) -0.0020(5) -0.0039(5)
C14 0.0213(6) 0.0253(7) 0.0191(6) 0.0011(5) 0.0031(5) 0.0045(5)
C27 0.0193(6) 0.0239(7) 0.0210(6) 0.0009(5) 0.0020(5) 0.0018(4)
C25 0.0286(7) 0.0363(8) 0.0172(6) -0.0065(5) -0.0031(5) 0.0090(6)
C20 0.0165(6) 0.0325(8) 0.0192(6) 0.0036(5) -0.0026(4) 0.0027(5)
C11 0.0338(7) 0.0301(7) 0.0206(7) 0.0038(5) -0.0014(5) -0.0060(6)
C8 0.0205(6) 0.0323(8) 0.0370(8) 0.0136(6) 0.0047(6) 0.0052(5)
C10 0.0349(7) 0.0398(9) 0.0298(8) 0.0153(7) -0.0144(6) -0.0111(7)
C9 0.0204(7) 0.0414(9) 0.0477(10) 0.0234(7) -0.0092(6) -0.0018(6)

loop_
_atom_type_symbol
_atom_type_description
_atom_type_scat_dispersion_real
_atom_type_scat_dispersion_imag
_atom_type_scat_source
C C 0.0181 0.0091 'International Tables Vol C Tables 4.2.6.8 and 6.1.1.4'
H H 0.0000 0.0000 'International Tables Vol C Tables 4.2.6.8 and 6.1.1.4'
N N 0.0311 0.0180 'International Tables Vol C Tables 4.2.6.8 and 6.1.1.4'
O O 0.0492 0.0322 'International Tables Vol C Tables 4.2.6.8 and 6.1.1.4'

loop_
_geom_angle_atom_site_label_1
_geom_angle_atom_site_label_2
_geom_angle_atom_site_label_3
_geom_angle
C2 O1 N2 103.83(8)
O1 N2 H2 112.2
O1 N2 C1 100.33(8)
O1 N2 C3 104.19(9)
C1 N2 H2 112.2
C3 N2 H2 112.2
C3 N2 C1 114.69(9)
C2 N1 C1 103.73(10)
C2 N3 C5 121.92(11)
C2 N3 C4 118.81(11)
C5 N3 C4 118.52(11)
N1 C2 O1 117.33(11)
N1 C2 N3 128.44(12)
N3 C2 O1 114.13(10)
C12 C5 N3 120.67(11)
C8 C5 N3 119.46(12)
C8 C5 C12 119.84(13)
C18 C7 C1 121.07(11)
C18 C7 C22 119.34(11)
C22 C7 C1 119.55(11)
N2 C1 C7 111.25(9)
N2 C1 C6 109.62(9)
N1 C1 N2 105.16(9)
N1 C1 C7 113.42(10)
N1 C1 C6 108.37(9)
C7 C1 C6 108.91(10)
C13 C6 C1 117.98(11)
C17 C6 C1 123.08(11)
C17 C6 C13 118.94(11)
C6 C13 H13 119.5
C14 C13 C6 121.03(12)
C14 C13 H13 119.5
C23 C28 C3 121.65(11)
C23 C28 C27 118.92(12)
C27 C28 C3 119.42(11)
C7 C18 H18 119.9
C7 C18 C19 120.11(12)
C19 C18 H18 119.9
C7 C22 H22 119.7
C21 C22 C7 120.50(12)
C21 C22 H22 119.7
C22 C21 H21 120.0
C22 C21 C20 119.97(13)
C20 C21 H21 120.0
C6 C17 H17 119.9
C6 C17 C16 120.13(12)
C16 C17 H17 119.9
C27 C26 H26 119.9
C25 C26 H26 119.9
C25 C26 C27 120.28(13)
C5 C12 H12 119.9
C5 C12 C11 120.14(13)
C11 C12 H12 119.9
N3 C4 H4A 109.5
N3 C4 H4B 109.5
N3 C4 H4C 109.5
H4A C4 H4B 109.5
H4A C4 H4C 109.5
H4B C4 H4C 109.5
C28 C23 H23 119.8
C24 C23 C28 120.40(13)
C24 C23 H23 119.8
C18 C19 H19 119.8
C20 C19 C18 120.41(12)
C20 C19 H19 119.8
C23 C24 H24 119.8
C25 C24 C23 120.49(13)
C25 C24 H24 119.8
C16 C15 H15 120.1
C16 C15 C14 119.86(12)
C14 C15 H15 120.1
N2 C3 C28 110.98(10)
N2 C3 H3A 109.4
N2 C3 H3B 109.4
C28 C3 H3A 109.4
C28 C3 H3B 109.4
H3A C3 H3B 108.0
C17 C16 H16 119.9
C15 C16 C17 120.30(12)
C15 C16 H16 119.9
C13 C14 C15 119.73(13)
C13 C14 H14 120.1
C15 C14 H14 120.1
C28 C27 H27 119.8
C26 C27 C28 120.38(13)
C26 C27 H27 119.8
C26 C25 H25 120.2
C24 C25 C26 119.53(13)
C24 C25 H25 120.2
C21 C20 H20 120.2
C19 C20 C21 119.59(12)
C19 C20 H20 120.2
C12 C11 H11 120.0
C10 C11 C12 119.95(14)
C10 C11 H11 120.0
C5 C8 H8 120.2
C5 C8 C9 119.64(14)
C9 C8 H8 120.2
C11 C10 H10 120.1
C9 C10 C11 119.81(14)
C9 C10 H10 120.1
C8 C9 H9 119.7
C10 C9 C8 120.58(13)
C10 C9 H9 119.7

loop_
_geom_bond_atom_site_label_1
_geom_bond_atom_site_label_2
_geom_bond_distance
O1 N2 1.4655(13)
O1 C2 1.3809(15)
N2 H2 0.9100
N2 C1 1.4993(15)
N2 C3 1.4743(15)
N1 C2 1.2808(16)
N1 C1 1.4748(16)
N3 C2 1.3548(17)
N3 C5 1.4359(17)
N3 C4 1.4621(17)
C5 C12 1.3904(19)
C5 C8 1.3885(18)
C7 C1 1.5202(16)
C7 C18 1.3865(18)
C7 C22 1.3953(18)
C1 C6 1.5389(16)
C6 C13 1.3975(18)
C6 C17 1.3919(18)
C13 H13 0.9300
C13 C14 1.3868(18)
C28 C23 1.3911(19)
C28 C3 1.5108(17)
C28 C27 1.3941(18)
C18 H18 0.9300
C18 C19 1.3961(18)
C22 H22 0.9300
C22 C21 1.3879(17)
C21 H21 0.9300
C21 C20 1.394(2)
C17 H17 0.9300
C17 C16 1.4003(18)
C26 H26 0.9300
C26 C27 1.3896(19)
C26 C25 1.386(2)
C12 H12 0.9300
C12 C11 1.3915(19)
C4 H4A 0.9600
C4 H4B 0.9600
C4 H4C 0.9600
C23 H23 0.9300
C23 C24 1.388(2)
C19 H19 0.9300
C19 C20 1.385(2)
C24 H24 0.9300
C24 C25 1.382(2)
C15 H15 0.9300
C15 C16 1.386(2)
C15 C14 1.394(2)
C3 H3A 0.9700
C3 H3B 0.9700
C16 H16 0.9300
C14 H14 0.9300
C27 H27 0.9300
C25 H25 0.9300
C20 H20 0.9300
C11 H11 0.9300
C11 C10 1.389(2)
C8 H8 0.9300
C8 C9 1.394(2)
C10 H10 0.9300
C10 C9 1.381(3)
C9 H9 0.9300
